data_7033073
loop_
_publ_author_name
'Ohno, Keiji'
'Nagasawa, Akira'
'Fujihara, Takashi'

_publ_section_title
;
 Dinuclear nickel(II) complexes with 2,5-diamino-1,4-benzoquinonediimine
 ligands as precatalysts for the polymerization of styrene: electronic and
 steric substituent effects.
;
_journal_issue 1
_journal_name_full 'Dalton transactions (Cambridge, England : 2003)'
_journal_page_first 368
_journal_page_last 376
_journal_paper_doi 10.1039/c4dt02858a
_journal_volume 44
_journal_year 2015
_chemical_formula_sum 'C50 H54 Cl6 N4 Ni2 O8'
_chemical_formula_weight 1169.09
_chemical_name_systematic
; 
 ? 
;
_space_group_IT_number 2
_symmetry_cell_setting triclinic
_symmetry_space_group_name_Hall '-P 1'
_symmetry_space_group_name_H-M 'P -1'
_atom_sites_solution_hydrogens geom
_atom_sites_solution_primary direct
_atom_sites_solution_secondary difmap
_audit_creation_method SHELXL-97
_cell_angle_alpha 103.63(3)
_cell_angle_beta 109.84(3)
_cell_angle_gamma 91.01(3)
_cell_formula_units_Z 1
_cell_length_a 10.747(2)
_cell_length_b 11.215(2)
_cell_length_c 12.347(3)
_cell_measurement_reflns_used 2202
_cell_measurement_temperature 173(2)
_cell_measurement_theta_max 0.00
_cell_measurement_theta_min 0.00
_cell_volume 1352.6(6)
_computing_cell_refinement 'Bruker SMART'
_computing_data_collection 'Bruker SMART'
_computing_data_reduction 'Bruker SAINT'
_computing_molecular_graphics 'Bruker SHELXTL'
_computing_publication_material 'Bruker SHELXTL'
_computing_structure_refinement 'SHELXL-97 (Sheldrick, 1997)'
_computing_structure_solution 'SHELXS-97 (Sheldrick, 1990)'
_diffrn_ambient_temperature 173(2)
_diffrn_detector_area_resol_mean 8.366
_diffrn_measured_fraction_theta_full 0.989
_diffrn_measured_fraction_theta_max 0.989
_diffrn_measurement_device_type 'CCD area detector'
_diffrn_measurement_method 'phi and omega scans'
_diffrn_radiation_monochromator graphite
_diffrn_radiation_source 'fine-focus sealed tube'
_diffrn_radiation_type MoK\a
_diffrn_radiation_wavelength 0.71073
_diffrn_reflns_av_R_equivalents 0.0572
_diffrn_reflns_av_sigmaI/netI 0.1060
_diffrn_reflns_limit_h_max 14
_diffrn_reflns_limit_h_min -14
_diffrn_reflns_limit_k_max 13
_diffrn_reflns_limit_k_min -14
_diffrn_reflns_limit_l_max 13
_diffrn_reflns_limit_l_min -16
_diffrn_reflns_number 9834
_diffrn_reflns_theta_full 27.94
_diffrn_reflns_theta_max 27.94
_diffrn_reflns_theta_min 1.81
_exptl_absorpt_coefficient_mu 1.047
_exptl_absorpt_correction_T_max 0.9495
_exptl_absorpt_correction_T_min 0.8340
_exptl_absorpt_correction_type multi-scan
_exptl_absorpt_process_details '(SADABS; Sheldrick, 1996)'
_exptl_crystal_colour black
_exptl_crystal_density_diffrn 1.435
_exptl_crystal_density_meas ?
_exptl_crystal_density_method 'not measured'
_exptl_crystal_description plate
_exptl_crystal_F_000 604
_exptl_crystal_size_max 0.18
_exptl_crystal_size_mid 0.14
_exptl_crystal_size_min 0.05
_refine_diff_density_max 1.239
_refine_diff_density_min -0.977
_refine_diff_density_rms 0.105
_refine_ls_extinction_method none
_refine_ls_goodness_of_fit_ref 1.003
_refine_ls_hydrogen_treatment constr
_refine_ls_matrix_type full
_refine_ls_number_parameters 320
_refine_ls_number_reflns 6418
_refine_ls_number_restraints 0
_refine_ls_restrained_S_all 1.003
_refine_ls_R_factor_all 0.1217
_refine_ls_R_factor_gt 0.0703
_refine_ls_shift/su_max 0.000
_refine_ls_shift/su_mean 0.000
_refine_ls_structure_factor_coef Fsqd
_refine_ls_weighting_details 'calc w=1/[\s^2^(Fo^2^)+(0.1055P)^2^+0.0000P] where P=(Fo^2^+2Fc^2^)/3'
_refine_ls_weighting_scheme calc
_refine_ls_wR_factor_gt 0.1758
_refine_ls_wR_factor_ref 0.2028
_reflns_number_gt 3852
_reflns_number_total 6418
_reflns_threshold_expression >2sigma(I)
_cod_data_source_file c4dt02858a2.cif
_cod_data_source_block 1b
_cod_depositor_comments
;
The following automatic conversions were performed:

'_symmetry_cell_setting' value 'Triclinic' changed to 'triclinic'
according to
/usr/data/users/saulius/crontab/automatic-downloads/rss-feeds/RSC/lib/dictionaries/cif_core.dic
dictionary named 'cif_core.dic' version 2.4.2 from 2011-04-26.

Automatic conversion script
Id: cif_fix_values 2827 2014-09-09 07:05:25Z andrius 

The following automatic conversions were performed:

'_exptl_crystal_density_meas' value 'not measured' was changed to '?'
- the value is perceived as not measured.

Automatic conversion script
Id: cif_fix_values 3008 2015-01-20 13:52:24Z robertas 

 Adding full bibliography for 7033073--7033079.cif.
;
_cod_original_cell_volume 1352.5(5)
_cod_original_sg_symbol_H-M P-1
_cod_database_code 7033073

loop_
_symmetry_equiv_pos_as_xyz
'x, y, z'
'-x, -y, -z'

loop_
_atom_site_label
_atom_site_type_symbol
_atom_site_fract_x
_atom_site_fract_y
_atom_site_fract_z
_atom_site_U_iso_or_equiv
_atom_site_adp_type
_atom_site_occupancy
_atom_site_symmetry_multiplicity
_atom_site_calc_flag
_atom_site_refinement_flags
C1 C 0.8903(4) 0.9194(4) 0.9114(4) 0.0237(9) Uani 1 1 d .
C2 C 0.9544(4) 1.0220(4) 0.8851(4) 0.0245(9) Uani 1 1 d .
C3 C 1.0613(4) 1.0998(4) 0.9738(4) 0.0259(9) Uani 1 1 d .
H3 H 1.1005 1.1644 0.9571 0.031 Uiso 1 1 calc R
C4 C 0.7231(4) 0.7473(4) 0.8265(4) 0.0277(9) Uani 1 1 d .
C5 C 0.7901(4) 0.6452(4) 0.8447(4) 0.0339(10) Uani 1 1 d .
H5 H 0.8793 0.6465 0.8524 0.041 Uiso 1 1 calc R
C6 C 0.7246(5) 0.5410(4) 0.8516(4) 0.0356(11) Uani 1 1 d .
H6 H 0.7702 0.4731 0.8651 0.043 Uiso 1 1 calc R
C7 C 0.5913(4) 0.5382(4) 0.8382(4) 0.0312(10) Uani 1 1 d .
C8 C 0.5240(4) 0.6402(4) 0.8193(4) 0.0342(10) Uani 1 1 d .
H8 H 0.4343 0.6387 0.8100 0.041 Uiso 1 1 calc R
C9 C 0.5910(4) 0.7443(4) 0.8145(4) 0.0322(10) Uani 1 1 d .
H9 H 0.5462 0.8130 0.8030 0.039 Uiso 1 1 calc R
C10 C 0.4007(5) 0.4280(5) 0.8441(4) 0.0404(12) Uani 1 1 d .
H10A H 0.3411 0.4403 0.7694 0.049 Uiso 1 1 calc R
H10B H 0.3944 0.4931 0.9088 0.049 Uiso 1 1 calc R
C11 C 0.3635(5) 0.3037(5) 0.8579(5) 0.0493(14) Uani 1 1 d .
H11A H 0.3627 0.2405 0.7899 0.074 Uiso 1 1 calc R
H11B H 0.2768 0.3017 0.8640 0.074 Uiso 1 1 calc R
H11C H 0.4274 0.2897 0.9287 0.074 Uiso 1 1 calc R
C12 C 0.9506(4) 1.1182(4) 0.7318(4) 0.0268(9) Uani 1 1 d .
C13 C 0.9258(5) 1.2401(4) 0.7605(4) 0.0358(11) Uani 1 1 d .
H13 H 0.8777 1.2647 0.8104 0.043 Uiso 1 1 calc R
C14 C 0.9727(5) 1.3256(4) 0.7151(5) 0.0407(12) Uani 1 1 d .
H14 H 0.9567 1.4077 0.7351 0.049 Uiso 1 1 calc R
C15 C 1.0430(4) 1.2895(4) 0.6402(4) 0.0308(10) Uani 1 1 d .
C16 C 1.0668(4) 1.1686(4) 0.6106(4) 0.0315(10) Uani 1 1 d .
H16 H 1.1139 1.1439 0.5598 0.038 Uiso 1 1 calc R
C17 C 1.0202(4) 1.0831(4) 0.6568(4) 0.0310(10) Uani 1 1 d .
H17 H 1.0363 1.0011 0.6367 0.037 Uiso 1 1 calc R
C18 C 1.1562(5) 1.3466(5) 0.5201(5) 0.0387(11) Uani 1 1 d .
H18A H 1.0986 1.2891 0.4474 0.046 Uiso 1 1 calc R
H18B H 1.2337 1.3069 0.5555 0.046 Uiso 1 1 calc R
C19 C 1.1976(6) 1.4609(5) 0.4931(6) 0.0542(15) Uani 1 1 d .
H19A H 1.1202 1.4996 0.4584 0.081 Uiso 1 1 calc R
H19B H 1.2439 1.4397 0.4381 0.081 Uiso 1 1 calc R
H19C H 1.2553 1.5168 0.5654 0.081 Uiso 1 1 calc R
C20 C 0.5322(5) 0.7728(5) 0.4907(4) 0.0358(11) Uani 1 1 d .
C21 C 0.5351(4) 0.8472(4) 0.4169(4) 0.0347(11) Uani 1 1 d .
H21 H 0.4687 0.8317 0.3421 0.042 Uiso 1 1 calc R
C22 C 0.6343(4) 0.9454(4) 0.4504(4) 0.0304(10) Uani 1 1 d .
C23 C 0.4272(5) 0.6659(5) 0.4491(5) 0.0485(14) Uani 1 1 d .
H23A H 0.4563 0.5944 0.4083 0.073 Uiso 1 1 calc R
H23B H 0.3463 0.6854 0.3959 0.073 Uiso 1 1 calc R
H23C H 0.4115 0.6494 0.5166 0.073 Uiso 1 1 calc R
C24 C 0.6352(5) 1.0196(5) 0.3649(4) 0.0406(12) Uani 1 1 d .
H24A H 0.6592 1.1052 0.4070 0.061 Uiso 1 1 calc R
H24B H 0.5482 1.0096 0.3049 0.061 Uiso 1 1 calc R
H24C H 0.6986 0.9919 0.3280 0.061 Uiso 1 1 calc R
C25 C 0.7914(7) 0.1826(7) 0.0976(7) 0.076(2) Uani 1 1 d .
H25 H 0.8650 0.1399 0.0825 0.092 Uiso 1 1 calc R
Cl1 Cl 0.7259(3) 0.2595(3) -0.0098(3) 0.1431(12) Uani 1 1 d .
Cl2 Cl 0.8475(3) 0.2746(5) 0.2365(3) 0.235(3) Uani 1 1 d .
Cl3 Cl 0.6690(3) 0.0739(3) 0.0875(4) 0.1541(14) Uani 1 1 d .
N1 N 0.7906(3) 0.8537(3) 0.8178(3) 0.0270(8) Uani 1 1 d .
N2 N 0.8986(3) 1.0272(3) 0.7730(3) 0.0253(8) Uani 1 1 d .
Ni1 Ni 0.75297(5) 0.90864(5) 0.67783(5) 0.02686(19) Uani 1 1 d .
O1 O 0.5345(3) 0.4303(3) 0.8456(3) 0.0387(8) Uani 1 1 d .
O2 O 1.0873(3) 1.3818(3) 0.6010(3) 0.0395(8) Uani 1 1 d .
O3 O 0.6145(3) 0.7856(3) 0.5957(3) 0.0327(7) Uani 1 1 d .
O4 O 0.7278(3) 0.9768(3) 0.5507(3) 0.0310(7) Uani 1 1 d .

loop_
_atom_site_aniso_label
_atom_site_aniso_U_11
_atom_site_aniso_U_22
_atom_site_aniso_U_33
_atom_site_aniso_U_23
_atom_site_aniso_U_13
_atom_site_aniso_U_12
C1 0.0205(19) 0.024(2) 0.026(2) 0.0055(17) 0.0079(17) 0.0041(16)
C2 0.025(2) 0.023(2) 0.025(2) 0.0049(17) 0.0094(17) 0.0017(17)
C3 0.025(2) 0.025(2) 0.028(2) 0.0084(18) 0.0085(18) -0.0016(17)
C4 0.030(2) 0.032(2) 0.019(2) 0.0066(18) 0.0067(17) -0.0045(18)
C5 0.029(2) 0.032(3) 0.039(3) 0.006(2) 0.011(2) 0.0012(19)
C6 0.036(2) 0.025(2) 0.042(3) 0.004(2) 0.013(2) 0.0038(19)
C7 0.036(2) 0.030(2) 0.025(2) 0.0044(19) 0.0101(19) -0.0059(19)
C8 0.026(2) 0.047(3) 0.030(2) 0.013(2) 0.0099(19) 0.000(2)
C9 0.032(2) 0.034(3) 0.032(2) 0.013(2) 0.010(2) 0.0041(19)
C10 0.037(3) 0.050(3) 0.031(3) 0.010(2) 0.009(2) -0.014(2)
C11 0.051(3) 0.051(3) 0.041(3) 0.011(3) 0.013(3) -0.020(3)
C12 0.026(2) 0.031(2) 0.021(2) 0.0058(18) 0.0069(17) -0.0011(18)
C13 0.044(3) 0.039(3) 0.036(3) 0.015(2) 0.024(2) 0.011(2)
C14 0.052(3) 0.032(3) 0.050(3) 0.018(2) 0.028(3) 0.015(2)
C15 0.024(2) 0.038(3) 0.034(2) 0.018(2) 0.0087(19) 0.0002(19)
C16 0.027(2) 0.037(3) 0.032(2) 0.008(2) 0.0141(19) 0.0015(19)
C17 0.031(2) 0.030(2) 0.032(2) 0.005(2) 0.014(2) 0.0001(19)
C18 0.034(2) 0.049(3) 0.042(3) 0.022(2) 0.018(2) 0.003(2)
C19 0.053(3) 0.063(4) 0.064(4) 0.029(3) 0.033(3) 0.003(3)
C20 0.031(2) 0.045(3) 0.029(2) 0.003(2) 0.011(2) 0.004(2)
C21 0.028(2) 0.045(3) 0.026(2) 0.006(2) 0.0043(19) 0.001(2)
C22 0.028(2) 0.038(3) 0.027(2) 0.009(2) 0.0113(19) 0.0103(19)
C23 0.046(3) 0.056(3) 0.033(3) 0.008(3) 0.005(2) -0.015(3)
C24 0.046(3) 0.043(3) 0.038(3) 0.020(2) 0.015(2) 0.008(2)
C25 0.057(4) 0.090(5) 0.101(6) 0.033(5) 0.043(4) 0.039(4)
Cl1 0.168(3) 0.186(3) 0.182(3) 0.136(2) 0.131(2) 0.111(2)
Cl2 0.101(2) 0.353(6) 0.135(3) -0.069(3) -0.0183(19) 0.095(3)
Cl3 0.163(3) 0.126(2) 0.267(4) 0.094(3) 0.162(3) 0.060(2)
N1 0.0284(18) 0.0264(19) 0.0249(18) 0.0076(15) 0.0074(15) -0.0009(15)
N2 0.0257(18) 0.0269(19) 0.0219(17) 0.0069(15) 0.0066(15) -0.0008(14)
Ni1 0.0255(3) 0.0309(3) 0.0221(3) 0.0074(2) 0.0057(2) -0.0010(2)
O1 0.0396(18) 0.0335(18) 0.043(2) 0.0088(16) 0.0166(16) -0.0078(15)
O2 0.0417(19) 0.0397(19) 0.050(2) 0.0237(17) 0.0241(17) 0.0075(15)
O3 0.0290(16) 0.0407(19) 0.0246(16) 0.0071(14) 0.0061(13) -0.0071(14)
O4 0.0297(16) 0.0330(17) 0.0285(16) 0.0116(14) 0.0058(13) -0.0006(13)

loop_
_atom_type_symbol
_atom_type_description
_atom_type_scat_dispersion_real
_atom_type_scat_dispersion_imag
_atom_type_scat_source
C C 0.0033 0.0016 'International Tables Vol C Tables 4.2.6.8 and 6.1.1.4'
H H 0.0000 0.0000 'International Tables Vol C Tables 4.2.6.8 and 6.1.1.4'
N N 0.0061 0.0033 'International Tables Vol C Tables 4.2.6.8 and 6.1.1.4'
O O 0.0106 0.0060 'International Tables Vol C Tables 4.2.6.8 and 6.1.1.4'
Cl Cl 0.1484 0.1585 'International Tables Vol C Tables 4.2.6.8 and 6.1.1.4'
Ni Ni 0.3393 1.1124 'International Tables Vol C Tables 4.2.6.8 and 6.1.1.4'

loop_
_geom_angle_atom_site_label_1
_geom_angle_atom_site_label_2
_geom_angle_atom_site_label_3
_geom_angle
_geom_angle_site_symmetry_1
_geom_angle_site_symmetry_3
N1 C1 C3 127.3(4) . 2_777
N1 C1 C2 113.1(4) . .
C3 C1 C2 119.6(4) 2_777 .
N2 C2 C3 127.1(4) . .
N2 C2 C1 112.5(4) . .
C3 C2 C1 120.4(4) . .
C2 C3 C1 119.9(4) . 2_777
C2 C3 H3 120.0 . .
C1 C3 H3 120.0 2_777 .
C9 C4 C5 119.5(4) . .
C9 C4 N1 120.5(4) . .
C5 C4 N1 120.0(4) . .
C4 C5 C6 120.2(4) . .
C4 C5 H5 119.9 . .
C6 C5 H5 119.9 . .
C7 C6 C5 119.9(4) . .
C7 C6 H6 120.0 . .
C5 C6 H6 120.0 . .
O1 C7 C6 115.7(4) . .
O1 C7 C8 124.4(4) . .
C6 C7 C8 119.9(4) . .
C9 C8 C7 119.6(4) . .
C9 C8 H8 120.2 . .
C7 C8 H8 120.2 . .
C4 C9 C8 120.8(4) . .
C4 C9 H9 119.6 . .
C8 C9 H9 119.6 . .
O1 C10 C11 107.5(4) . .
O1 C10 H10A 110.2 . .
C11 C10 H10A 110.2 . .
O1 C10 H10B 110.2 . .
C11 C10 H10B 110.2 . .
H10A C10 H10B 108.5 . .
C10 C11 H11A 109.5 . .
C10 C11 H11B 109.5 . .
H11A C11 H11B 109.5 . .
C10 C11 H11C 109.5 . .
H11A C11 H11C 109.5 . .
H11B C11 H11C 109.5 . .
C17 C12 C13 119.2(4) . .
C17 C12 N2 119.4(4) . .
C13 C12 N2 121.3(4) . .
C14 C13 C12 120.1(4) . .
C14 C13 H13 120.0 . .
C12 C13 H13 120.0 . .
C15 C14 C13 120.2(4) . .
C15 C14 H14 119.9 . .
C13 C14 H14 119.9 . .
C16 C15 C14 120.0(4) . .
C16 C15 O2 124.2(4) . .
C14 C15 O2 115.8(4) . .
C15 C16 C17 119.7(4) . .
C15 C16 H16 120.2 . .
C17 C16 H16 120.2 . .
C12 C17 C16 120.8(4) . .
C12 C17 H17 119.6 . .
C16 C17 H17 119.6 . .
O2 C18 C19 107.7(4) . .
O2 C18 H18A 110.2 . .
C19 C18 H18A 110.2 . .
O2 C18 H18B 110.2 . .
C19 C18 H18B 110.2 . .
H18A C18 H18B 108.5 . .
C18 C19 H19A 109.5 . .
C18 C19 H19B 109.5 . .
H19A C19 H19B 109.5 . .
C18 C19 H19C 109.5 . .
H19A C19 H19C 109.5 . .
H19B C19 H19C 109.5 . .
O3 C20 C21 125.2(4) . .
O3 C20 C23 114.2(4) . .
C21 C20 C23 120.6(4) . .
C20 C21 C22 122.5(4) . .
C20 C21 H21 118.7 . .
C22 C21 H21 118.7 . .
O4 C22 C21 124.3(4) . .
O4 C22 C24 115.6(4) . .
C21 C22 C24 120.1(4) . .
C20 C23 H23A 109.5 . .
C20 C23 H23B 109.5 . .
H23A C23 H23B 109.5 . .
C20 C23 H23C 109.5 . .
H23A C23 H23C 109.5 . .
H23B C23 H23C 109.5 . .
C22 C24 H24A 109.5 . .
C22 C24 H24B 109.5 . .
H24A C24 H24B 109.5 . .
C22 C24 H24C 109.5 . .
H24A C24 H24C 109.5 . .
H24B C24 H24C 109.5 . .
Cl2 C25 Cl1 113.6(5) . .
Cl2 C25 Cl3 108.4(5) . .
Cl1 C25 Cl3 108.4(4) . .
Cl2 C25 H25 108.8 . .
Cl1 C25 H25 108.8 . .
Cl3 C25 H25 108.8 . .
C1 N1 C4 120.0(4) . .
C1 N1 Ni1 115.2(3) . .
C4 N1 Ni1 124.8(3) . .
C2 N2 C12 119.8(4) . .
C2 N2 Ni1 115.7(3) . .
C12 N2 Ni1 124.5(3) . .
O3 Ni1 O4 94.41(13) . .
O3 Ni1 N2 174.82(14) . .
O4 Ni1 N2 90.72(14) . .
O3 Ni1 N1 91.37(14) . .
O4 Ni1 N1 174.09(14) . .
N2 Ni1 N1 83.51(15) . .
C7 O1 C10 117.5(4) . .
C15 O2 C18 117.2(4) . .
C20 O3 Ni1 126.4(3) . .
C22 O4 Ni1 126.8(3) . .

loop_
_geom_bond_atom_site_label_1
_geom_bond_atom_site_label_2
_geom_bond_distance
_geom_bond_site_symmetry_2
C1 N1 1.325(5) .
C1 C3 1.405(6) 2_777
C1 C2 1.484(6) .
C2 N2 1.325(5) .
C2 C3 1.393(6) .
C3 C1 1.405(6) 2_777
C3 H3 0.9300 .
C4 C9 1.375(6) .
C4 C5 1.386(6) .
C4 N1 1.431(5) .
C5 C6 1.388(6) .
C5 H5 0.9300 .
C6 C7 1.385(6) .
C6 H6 0.9300 .
C7 O1 1.382(5) .
C7 C8 1.388(6) .
C8 C9 1.384(6) .
C8 H8 0.9300 .
C9 H9 0.9300 .
C10 O1 1.431(6) .
C10 C11 1.506(7) .
C10 H10A 0.9700 .
C10 H10B 0.9700 .
C11 H11A 0.9600 .
C11 H11B 0.9600 .
C11 H11C 0.9600 .
C12 C17 1.371(6) .
C12 C13 1.384(6) .
C12 N2 1.424(5) .
C13 C14 1.384(6) .
C13 H13 0.9300 .
C14 C15 1.378(7) .
C14 H14 0.9300 .
C15 C16 1.371(6) .
C15 O2 1.381(5) .
C16 C17 1.390(6) .
C16 H16 0.9300 .
C17 H17 0.9300 .
C18 O2 1.425(6) .
C18 C19 1.494(7) .
C18 H18A 0.9700 .
C18 H18B 0.9700 .
C19 H19A 0.9600 .
C19 H19B 0.9600 .
C19 H19C 0.9600 .
C20 O3 1.270(5) .
C20 C21 1.380(6) .
C20 C23 1.498(7) .
C21 C22 1.401(6) .
C21 H21 0.9300 .
C22 O4 1.267(5) .
C22 C24 1.492(6) .
C23 H23A 0.9600 .
C23 H23B 0.9600 .
C23 H23C 0.9600 .
C24 H24A 0.9600 .
C24 H24B 0.9600 .
C24 H24C 0.9600 .
C25 Cl2 1.677(9) .
C25 Cl1 1.710(7) .
C25 Cl3 1.729(8) .
C25 H25 0.9800 .
N1 Ni1 1.888(3) .
N2 Ni1 1.881(3) .
Ni1 O3 1.842(3) .
Ni1 O4 1.846(3) .
